data_4084675
loop_
_publ_author_name
'Moustafa, Mohamed E.'
'Boyle, Paul D.'
'Puddephatt, Richard J.'

_publ_section_title
;
 Carbon--Hydrogen versus Nitrogen--Oxygen Bond Activation in Reactions of
 N-Oxide Derivatives of 2,2&#x2032;-Bipyridine and 1,10-Phenanthroline
 with a Dimethylplatinum(II) Complex
;
_journal_issue 19
_journal_name_full Organometallics
_journal_page_first 5402
_journal_paper_doi 10.1021/om500712e
_journal_volume 33
_journal_year 2014
_chemical_formula_sum 'C25 H29 Br N2 O Pt'
_chemical_formula_weight 648.50
_chemical_name_systematic
;
 ?
;
_space_group_crystal_system triclinic
_space_group_IT_number 2
_space_group_name_Hall '-P 1'
_space_group_name_H-M_alt 'P -1'
_symmetry_space_group_name_Hall '-P 1'
_symmetry_space_group_name_H-M 'P -1'
_atom_sites_solution_hydrogens geom
_atom_sites_solution_primary heavy
_atom_sites_solution_secondary difmap
_audit_creation_method SHELXL-2014
_cell_angle_alpha 104.021(18)
_cell_angle_beta 100.964(14)
_cell_angle_gamma 98.735(9)
_cell_formula_units_Z 2
_cell_length_a 8.026(2)
_cell_length_b 10.865(4)
_cell_length_c 14.142(5)
_cell_measurement_reflns_used 9943
_cell_measurement_temperature 110
_cell_measurement_theta_max 26.71
_cell_measurement_theta_min 2.82
_cell_volume 1149.0(7)
_computing_cell_refinement SAINT
_computing_data_collection Apex2
_computing_data_reduction SAINT
_computing_molecular_graphics NRCVAX
_computing_publication_material cif2tables.py
_computing_structure_refinement SHELXL-2014
_computing_structure_solution SHELXT
_diffrn_ambient_temperature 110
_diffrn_measured_fraction_theta_full 0.952
_diffrn_measured_fraction_theta_max 0.927
_diffrn_measurement_device_type 'Bruker Kappa Axis Apex2'
_diffrn_measurement_method 'phi scans'
_diffrn_radiation_type MoK\a
_diffrn_radiation_wavelength 0.71073
_diffrn_reflns_av_R_equivalents 0.0548
_diffrn_reflns_av_unetI/netI 0.0810
_diffrn_reflns_Laue_measured_fraction_full 0.952
_diffrn_reflns_Laue_measured_fraction_max 0.927
_diffrn_reflns_limit_h_max 12
_diffrn_reflns_limit_h_min -13
_diffrn_reflns_limit_k_max 18
_diffrn_reflns_limit_k_min -18
_diffrn_reflns_limit_l_max 23
_diffrn_reflns_limit_l_min -23
_diffrn_reflns_number 49295
_diffrn_reflns_point_group_measured_fraction_full 0.952
_diffrn_reflns_point_group_measured_fraction_max 0.927
_diffrn_reflns_theta_full 25.242
_diffrn_reflns_theta_max 36.461
_diffrn_reflns_theta_min 3.352
_diffrn_source 'sealed tube'
_exptl_absorpt_coefficient_mu 7.864
_exptl_absorpt_correction_T_max 0.7472
_exptl_absorpt_correction_T_min 0.5262
_exptl_absorpt_correction_type multi-scan
_exptl_absorpt_process_details SADABS
_exptl_crystal_colour yellow
_exptl_crystal_density_diffrn 1.874
_exptl_crystal_description plate
_exptl_crystal_F_000 628
_exptl_crystal_size_max 0.233
_exptl_crystal_size_mid 0.057
_exptl_crystal_size_min 0.010
_refine_diff_density_max 2.526
_refine_diff_density_min -3.924
_refine_diff_density_rms 0.240
_refine_ls_extinction_method none
_refine_ls_goodness_of_fit_ref 1.014
_refine_ls_hydrogen_treatment constr
_refine_ls_matrix_type full
_refine_ls_number_parameters 276
_refine_ls_number_reflns 10442
_refine_ls_number_restraints 0
_refine_ls_restrained_S_all 1.014
_refine_ls_R_factor_all 0.0808
_refine_ls_R_factor_gt 0.0432
_refine_ls_shift/su_max 0.001
_refine_ls_shift/su_mean 0.000
_refine_ls_structure_factor_coef Fsqd
_refine_ls_weighting_details 'w=1/[\s^2^(Fo^2^)+(0.0407P)^2^] where P=(Fo^2^+2Fc^2^)/3'
_refine_ls_weighting_scheme calc
_refine_ls_wR_factor_gt 0.0801
_refine_ls_wR_factor_ref 0.0915
_reflns_Friedel_coverage 0.000
_reflns_number_gt 7255
_reflns_number_total 10442
_reflns_threshold_expression 'I > 2\s(I)'
_cod_data_source_file om500712e_si_003.cif
_cod_data_source_block 4
_cod_original_cell_volume 1149.0(6)
_cod_database_code 4084675
_shelx_space_group_comment
;
The symmetry employed for this shelxl refinement is uniquely defined
by the following loop, which should always be used as a source of
symmetry information in preference to the above space-group names.
They are only intended as comments.
;
_shelx_estimated_absorpt_t_min 0.262
_shelx_estimated_absorpt_t_max 0.926
_shelxl_version_number 2014-3

loop_
_space_group_symop_operation_xyz
'x, y, z'
'-x, -y, -z'

loop_
_atom_site_label
_atom_site_type_symbol
_atom_site_fract_x
_atom_site_fract_y
_atom_site_fract_z
_atom_site_U_iso_or_equiv
_atom_site_adp_type
_atom_site_occupancy
_atom_site_site_symmetry_order
_atom_site_calc_flag
_atom_site_refinement_flags_posn
_atom_site_refinement_flags_adp
Pt1 Pt 0.15856(2) 0.56152(2) 0.24032(2) 0.01883(5) Uani 1 1 d . .
Br1 Br 0.09944(5) 0.77426(3) 0.35015(3) 0.02261(8) Uani 1 1 d . .
O1 O 0.4360(3) 0.6136(2) 0.29508(18) 0.0213(5) Uani 1 1 d . .
N1 N 0.4911(4) 0.7037(3) 0.3838(2) 0.0201(6) Uani 1 1 d . .
N2 N 0.2004(4) 0.4972(3) 0.3770(2) 0.0191(6) Uani 1 1 d . .
C1 C -0.1033(5) 0.4924(4) 0.1843(3) 0.0248(8) Uani 1 1 d . .
H1A H -0.1618 0.5654 0.1853 0.037 Uiso 1 1 calc R U
H1B H -0.1480 0.4410 0.2257 0.037 Uiso 1 1 calc R U
H1C H -0.1252 0.4378 0.1152 0.037 Uiso 1 1 calc R U
C2 C 0.2013(6) 0.3927(4) 0.1553(3) 0.0269(8) Uani 1 1 d . .
H2A H 0.1816 0.3241 0.1883 0.040 Uiso 1 1 calc R U
H2B H 0.3212 0.4061 0.1480 0.040 Uiso 1 1 calc R U
H2C H 0.1215 0.3672 0.0889 0.040 Uiso 1 1 calc R U
C3 C 0.1452(6) 0.6309(4) 0.1173(3) 0.0271(9) Uani 1 1 d . .
H3A H 0.1209 0.5573 0.0561 0.033 Uiso 1 1 calc R U
H3B H 0.0483 0.6774 0.1115 0.033 Uiso 1 1 calc R U
C4 C 0.3107(5) 0.7211(4) 0.1242(3) 0.0241(8) Uani 1 1 d . .
C5 C 0.3399(6) 0.8540(4) 0.1742(3) 0.0270(8) Uani 1 1 d . .
H5 H 0.2542 0.8873 0.2047 0.032 Uiso 1 1 calc R U
C6 C 0.4929(6) 0.9366(3) 0.1793(3) 0.0271(8) Uani 1 1 d . .
H6 H 0.5094 1.0257 0.2141 0.033 Uiso 1 1 calc R U
C7 C 0.6218(5) 0.8954(4) 0.1365(3) 0.0251(8) Uani 1 1 d . .
C8 C 0.5929(6) 0.7627(4) 0.0866(3) 0.0320(9) Uani 1 1 d . .
H8 H 0.6786 0.7297 0.0560 0.038 Uiso 1 1 calc R U
C9 C 0.4397(6) 0.6793(4) 0.0816(3) 0.0297(9) Uani 1 1 d . .
H9 H 0.4236 0.5900 0.0475 0.036 Uiso 1 1 calc R U
C10 C 0.7888(6) 0.9914(4) 0.1451(4) 0.0329(10) Uani 1 1 d . .
C11 C 0.8805(6) 1.0469(4) 0.2565(4) 0.0448(13) Uani 1 1 d . .
H11A H 0.8074 1.0964 0.2919 0.067 Uiso 1 1 calc R U
H11B H 0.9916 1.1041 0.2634 0.067 Uiso 1 1 calc R U
H11C H 0.9011 0.9757 0.2855 0.067 Uiso 1 1 calc R U
C12 C 0.9104(8) 0.9273(5) 0.0891(5) 0.0671(19) Uani 1 1 d . .
H12A H 0.9393 0.8556 0.1153 0.101 Uiso 1 1 calc R U
H12B H 1.0169 0.9911 0.0984 0.101 Uiso 1 1 calc R U
H12C H 0.8538 0.8939 0.0175 0.101 Uiso 1 1 calc R U
C13 C 0.7437(6) 1.1048(4) 0.1027(4) 0.0402(11) Uani 1 1 d . .
H13A H 0.6766 1.0698 0.0330 0.060 Uiso 1 1 calc R U
H13B H 0.8510 1.1635 0.1054 0.060 Uiso 1 1 calc R U
H13C H 0.6749 1.1523 0.1431 0.060 Uiso 1 1 calc R U
C14 C 0.6030(5) 0.8105(4) 0.3870(3) 0.0275(8) Uani 1 1 d . .
H14 H 0.6287 0.8226 0.3266 0.033 Uiso 1 1 calc R U
C15 C 0.6817(6) 0.9034(4) 0.4772(3) 0.0298(9) Uani 1 1 d . .
H15 H 0.7563 0.9810 0.4786 0.036 Uiso 1 1 calc R U
C16 C 0.6505(5) 0.8817(4) 0.5636(3) 0.0266(8) Uani 1 1 d . .
H16 H 0.7062 0.9436 0.6260 0.032 Uiso 1 1 calc R U
C17 C 0.5369(5) 0.7688(3) 0.5617(3) 0.0221(7) Uani 1 1 d . .
C18 C 0.5181(5) 0.7365(4) 0.6513(3) 0.0251(8) Uani 1 1 d . .
H18 H 0.5808 0.7943 0.7142 0.030 Uiso 1 1 calc R U
C19 C 0.4133(5) 0.6256(4) 0.6492(3) 0.0230(8) Uani 1 1 d . .
H19 H 0.4097 0.6033 0.7099 0.028 Uiso 1 1 calc R U
C20 C 0.3079(5) 0.5416(3) 0.5561(3) 0.0207(7) Uani 1 1 d . .
C21 C 0.1908(5) 0.4300(3) 0.5543(3) 0.0230(8) Uani 1 1 d . .
H21 H 0.1857 0.4080 0.6149 0.028 Uiso 1 1 calc R U
C22 C 0.0853(5) 0.3538(3) 0.4663(3) 0.0233(8) Uani 1 1 d . .
H22 H 0.0088 0.2765 0.4635 0.028 Uiso 1 1 calc R U
C23 C 0.0930(5) 0.3929(3) 0.3795(3) 0.0215(7) Uani 1 1 d . .
H23 H 0.0161 0.3412 0.3183 0.026 Uiso 1 1 calc R U
C24 C 0.3154(5) 0.5695(3) 0.4642(3) 0.0171(6) Uani 1 1 d . .
C25 C 0.4443(5) 0.6806(3) 0.4680(3) 0.0181(7) Uani 1 1 d . .

loop_
_atom_site_aniso_label
_atom_site_aniso_U_11
_atom_site_aniso_U_22
_atom_site_aniso_U_33
_atom_site_aniso_U_23
_atom_site_aniso_U_13
_atom_site_aniso_U_12
Pt1 0.01996(8) 0.01512(7) 0.01917(7) 0.00514(5) 0.00225(5) -0.00067(5)
Br1 0.0243(2) 0.01724(16) 0.02625(19) 0.00701(14) 0.00546(15) 0.00325(13)
O1 0.0206(14) 0.0201(12) 0.0197(12) 0.0027(10) 0.0045(10) -0.0009(10)
N1 0.0174(16) 0.0198(14) 0.0236(15) 0.0079(12) 0.0032(12) 0.0048(11)
N2 0.0223(17) 0.0129(13) 0.0222(15) 0.0043(11) 0.0063(12) 0.0037(11)
C1 0.023(2) 0.0247(18) 0.0256(19) 0.0098(15) 0.0035(15) 0.0016(14)
C2 0.034(2) 0.0217(18) 0.0236(19) 0.0044(15) 0.0053(16) 0.0047(15)
C3 0.032(2) 0.0244(19) 0.0216(18) 0.0106(15) 0.0002(16) -0.0027(16)
C4 0.029(2) 0.0213(17) 0.0181(17) 0.0077(14) 0.0004(15) -0.0033(15)
C5 0.030(2) 0.0238(18) 0.028(2) 0.0085(15) 0.0095(17) 0.0037(15)
C6 0.033(2) 0.0154(17) 0.032(2) 0.0054(15) 0.0087(17) 0.0012(15)
C7 0.025(2) 0.0217(18) 0.0274(19) 0.0080(15) 0.0048(16) 0.0031(14)
C8 0.033(2) 0.0203(19) 0.042(2) 0.0058(17) 0.0118(19) 0.0050(16)
C9 0.036(3) 0.0183(18) 0.031(2) 0.0032(15) 0.0084(18) -0.0003(16)
C10 0.029(2) 0.0188(18) 0.052(3) 0.0119(18) 0.012(2) 0.0006(15)
C11 0.033(3) 0.034(2) 0.057(3) 0.020(2) -0.014(2) -0.0085(19)
C12 0.040(3) 0.040(3) 0.122(6) 0.010(3) 0.044(4) -0.001(2)
C13 0.031(3) 0.038(2) 0.054(3) 0.028(2) 0.007(2) -0.0044(19)
C14 0.026(2) 0.0245(19) 0.031(2) 0.0117(16) 0.0040(16) -0.0020(15)
C15 0.027(2) 0.0194(18) 0.038(2) 0.0071(16) 0.0009(18) -0.0016(15)
C16 0.023(2) 0.0194(17) 0.031(2) 0.0026(15) -0.0005(16) 0.0006(14)
C17 0.0166(19) 0.0212(17) 0.0244(18) 0.0014(14) 0.0009(14) 0.0046(13)
C18 0.025(2) 0.0273(19) 0.0196(18) 0.0009(14) 0.0031(15) 0.0089(15)
C19 0.024(2) 0.0267(19) 0.0182(17) 0.0043(14) 0.0047(14) 0.0088(15)
C20 0.0194(19) 0.0206(17) 0.0242(18) 0.0062(14) 0.0061(14) 0.0092(13)
C21 0.023(2) 0.0250(18) 0.0261(19) 0.0119(15) 0.0091(15) 0.0097(14)
C22 0.023(2) 0.0200(17) 0.031(2) 0.0101(15) 0.0098(16) 0.0068(14)
C23 0.024(2) 0.0145(15) 0.0241(18) 0.0040(13) 0.0035(15) 0.0021(13)
C24 0.0168(17) 0.0147(15) 0.0207(16) 0.0055(12) 0.0039(13) 0.0057(12)
C25 0.0181(18) 0.0154(15) 0.0216(17) 0.0060(13) 0.0030(13) 0.0069(12)

loop_
_atom_type_symbol
_atom_type_description
_atom_type_scat_dispersion_real
_atom_type_scat_dispersion_imag
_atom_type_scat_source
C C 0.0033 0.0016 'International Tables Vol C Tables 4.2.6.8 and 6.1.1.4'
H H 0.0000 0.0000 'International Tables Vol C Tables 4.2.6.8 and 6.1.1.4'
Br Br -0.2901 2.4595 'International Tables Vol C Tables 4.2.6.8 and 6.1.1.4'
N N 0.0061 0.0033 'International Tables Vol C Tables 4.2.6.8 and 6.1.1.4'
O O 0.0106 0.0060 'International Tables Vol C Tables 4.2.6.8 and 6.1.1.4'
Pt Pt -1.7033 8.3905 'International Tables Vol C Tables 4.2.6.8 and 6.1.1.4'

loop_
_geom_angle_atom_site_label_1
_geom_angle_atom_site_label_2
_geom_angle_atom_site_label_3
_geom_angle
C3 Pt1 C2 88.11(16)
C3 Pt1 C1 84.79(16)
C2 Pt1 C1 89.15(17)
C3 Pt1 O1 97.25(14)
C2 Pt1 O1 85.40(14)
C1 Pt1 O1 174.10(12)
C3 Pt1 N2 174.23(13)
C2 Pt1 N2 92.45(13)
C1 Pt1 N2 100.95(13)
O1 Pt1 N2 77.08(11)
C3 Pt1 Br1 92.68(12)
C2 Pt1 Br1 178.85(12)
C1 Pt1 Br1 90.10(11)
O1 Pt1 Br1 95.32(7)
N2 Pt1 Br1 86.84(8)
N1 O1 Pt1 114.4(2)
O1 N1 C14 116.4(3)
O1 N1 C25 120.5(3)
C14 N1 C25 122.9(3)
C23 N2 C24 118.0(3)
C23 N2 Pt1 118.5(2)
C24 N2 Pt1 122.9(2)
Pt1 C1 H1A 109.5
Pt1 C1 H1B 109.5
H1A C1 H1B 109.5
Pt1 C1 H1C 109.5
H1A C1 H1C 109.5
H1B C1 H1C 109.5
Pt1 C2 H2A 109.5
Pt1 C2 H2B 109.5
H2A C2 H2B 109.5
Pt1 C2 H2C 109.5
H2A C2 H2C 109.5
H2B C2 H2C 109.5
C4 C3 Pt1 111.6(3)
C4 C3 H3A 109.3
Pt1 C3 H3A 109.3
C4 C3 H3B 109.3
Pt1 C3 H3B 109.3
H3A C3 H3B 108.0
C9 C4 C5 116.9(4)
C9 C4 C3 122.2(4)
C5 C4 C3 120.9(4)
C6 C5 C4 120.4(4)
C6 C5 H5 119.8
C4 C5 H5 119.8
C7 C6 C5 123.0(4)
C7 C6 H6 118.5
C5 C6 H6 118.5
C6 C7 C8 116.7(4)
C6 C7 C10 120.6(3)
C8 C7 C10 122.7(4)
C9 C8 C7 120.5(4)
C9 C8 H8 119.7
C7 C8 H8 119.7
C4 C9 C8 122.5(4)
C4 C9 H9 118.7
C8 C9 H9 118.7
C12 C10 C7 112.1(4)
C12 C10 C11 109.1(4)
C7 C10 C11 108.2(4)
C12 C10 C13 108.9(4)
C7 C10 C13 109.8(4)
C11 C10 C13 108.7(4)
C10 C11 H11A 109.5
C10 C11 H11B 109.5
H11A C11 H11B 109.5
C10 C11 H11C 109.5
H11A C11 H11C 109.5
H11B C11 H11C 109.5
C10 C12 H12A 109.5
C10 C12 H12B 109.5
H12A C12 H12B 109.5
C10 C12 H12C 109.5
H12A C12 H12C 109.5
H12B C12 H12C 109.5
C10 C13 H13A 109.5
C10 C13 H13B 109.5
H13A C13 H13B 109.5
C10 C13 H13C 109.5
H13A C13 H13C 109.5
H13B C13 H13C 109.5
N1 C14 C15 120.9(4)
N1 C14 H14 119.5
C15 C14 H14 119.5
C16 C15 C14 118.9(4)
C16 C15 H15 120.6
C14 C15 H15 120.6
C15 C16 C17 120.8(4)
C15 C16 H16 119.6
C17 C16 H16 119.6
C16 C17 C25 119.6(4)
C16 C17 C18 121.8(3)
C25 C17 C18 118.6(3)
C19 C18 C17 121.7(3)
C19 C18 H18 119.1
C17 C18 H18 119.1
C18 C19 C20 120.2(3)
C18 C19 H19 119.9
C20 C19 H19 119.9
C21 C20 C24 118.5(3)
C21 C20 C19 120.3(3)
C24 C20 C19 121.2(3)
C22 C21 C20 120.1(3)
C22 C21 H21 119.9
C20 C21 H21 119.9
C21 C22 C23 117.8(3)
C21 C22 H22 121.1
C23 C22 H22 121.1
N2 C23 C22 124.5(3)
N2 C23 H23 117.7
C22 C23 H23 117.7
N2 C24 C20 120.8(3)
N2 C24 C25 122.1(3)
C20 C24 C25 117.0(3)
N1 C25 C17 116.3(3)
N1 C25 C24 123.2(3)
C17 C25 C24 120.4(3)

loop_
_geom_bond_atom_site_label_1
_geom_bond_atom_site_label_2
_geom_bond_distance
Pt1 C3 2.049(4)
Pt1 C2 2.051(4)
Pt1 C1 2.051(4)
Pt1 O1 2.151(3)
Pt1 N2 2.195(3)
Pt1 Br1 2.6180(9)
O1 N1 1.338(4)
N1 C14 1.341(5)
N1 C25 1.381(5)
N2 C23 1.328(4)
N2 C24 1.366(4)
C1 H1A 0.9800
C1 H1B 0.9800
C1 H1C 0.9800
C2 H2A 0.9800
C2 H2B 0.9800
C2 H2C 0.9800
C3 C4 1.498(5)
C3 H3A 0.9900
C3 H3B 0.9900
C4 C9 1.373(6)
C4 C5 1.407(5)
C5 C6 1.385(6)
C5 H5 0.9500
C6 C7 1.373(6)
C6 H6 0.9500
C7 C8 1.404(5)
C7 C10 1.533(6)
C8 C9 1.391(6)
C8 H8 0.9500
C9 H9 0.9500
C10 C12 1.516(7)
C10 C11 1.533(6)
C10 C13 1.555(6)
C11 H11A 0.9800
C11 H11B 0.9800
C11 H11C 0.9800
C12 H12A 0.9800
C12 H12B 0.9800
C12 H12C 0.9800
C13 H13A 0.9800
C13 H13B 0.9800
C13 H13C 0.9800
C14 C15 1.386(5)
C14 H14 0.9500
C15 C16 1.360(6)
C15 H15 0.9500
C16 C17 1.403(5)
C16 H16 0.9500
C17 C25 1.421(5)
C17 C18 1.424(5)
C18 C19 1.351(5)
C18 H18 0.9500
C19 C20 1.430(5)
C19 H19 0.9500
C20 C21 1.409(5)
C20 C24 1.412(5)
C21 C22 1.356(5)
C21 H21 0.9500
C22 C23 1.400(5)
C22 H22 0.9500
C23 H23 0.9500
C24 C25 1.449(5)

loop_
_geom_torsion_atom_site_label_1
_geom_torsion_atom_site_label_2
_geom_torsion_atom_site_label_3
_geom_torsion_atom_site_label_4
_geom_torsion
Pt1 O1 N1 C14 -124.0(3)
Pt1 O1 N1 C25 61.1(4)
Pt1 C3 C4 C9 94.3(4)
Pt1 C3 C4 C5 -86.4(4)
C9 C4 C5 C6 -0.1(6)
C3 C4 C5 C6 -179.4(4)
C4 C5 C6 C7 0.5(6)
C5 C6 C7 C8 -0.5(6)
C5 C6 C7 C10 -179.7(4)
C6 C7 C8 C9 0.3(6)
C10 C7 C8 C9 179.4(4)
C5 C4 C9 C8 -0.2(6)
C3 C4 C9 C8 179.2(4)
C7 C8 C9 C4 0.1(7)
C6 C7 C10 C12 -177.7(4)
C8 C7 C10 C12 3.2(6)
C6 C7 C10 C11 62.0(5)
C8 C7 C10 C11 -117.1(4)
C6 C7 C10 C13 -56.4(5)
C8 C7 C10 C13 124.4(4)
O1 N1 C14 C15 -173.2(4)
C25 N1 C14 C15 1.5(6)
N1 C14 C15 C16 3.2(6)
C14 C15 C16 C17 -1.7(6)
C15 C16 C17 C25 -4.3(6)
C15 C16 C17 C18 172.3(4)
C16 C17 C18 C19 -177.6(4)
C25 C17 C18 C19 -0.9(6)
C17 C18 C19 C20 -4.6(6)
C18 C19 C20 C21 -176.1(4)
C18 C19 C20 C24 2.5(6)
C24 C20 C21 C22 -1.7(5)
C19 C20 C21 C22 177.0(4)
C20 C21 C22 C23 -2.4(6)
C24 N2 C23 C22 2.2(6)
Pt1 N2 C23 C22 -168.6(3)
C21 C22 C23 N2 2.3(6)
C23 N2 C24 C20 -6.5(5)
Pt1 N2 C24 C20 163.9(3)
C23 N2 C24 C25 176.4(3)
Pt1 N2 C24 C25 -13.2(5)
C21 C20 C24 N2 6.3(5)
C19 C20 C24 N2 -172.4(3)
C21 C20 C24 C25 -176.5(3)
C19 C20 C24 C25 4.9(5)
O1 N1 C25 C17 167.2(3)
C14 N1 C25 C17 -7.4(5)
O1 N1 C25 C24 -9.4(5)
C14 N1 C25 C24 176.0(4)
C16 C17 C25 N1 8.6(5)
C18 C17 C25 N1 -168.1(3)
C16 C17 C25 C24 -174.7(4)
C18 C17 C25 C24 8.5(5)
N2 C24 C25 N1 -16.7(5)
C20 C24 C25 N1 166.1(3)
N2 C24 C25 C17 166.8(3)
C20 C24 C25 C17 -10.3(5)
